data_7011441
loop_
_publ_author_name
'Browne, Julian M. W.'
'Wikaira, Jan'
'Fitchett, Christopher M.'
'Hartshorn, Richard M.'

_publ_section_title
;
 Polydentate ligand construction: intramolecular condensation reactions
 in the synthesis of imine-containing ligands
;
_journal_issue 10
_journal_name_full 'Journal of the Chemical Society, Dalton Transactions'
_journal_page_first 2227
_journal_paper_doi 10.1039/b111556a
_journal_year 2002
_chemical_formula_sum 'C12 H22 Cl3 Co N5 O9'
_chemical_formula_weight 545.63
_chemical_name_systematic
; 
? 
;
_space_group_IT_number 2
_symmetry_cell_setting triclinic
_symmetry_space_group_name_Hall '-P 1'
_symmetry_space_group_name_H-M 'P -1'
_atom_sites_solution_hydrogens geom
_atom_sites_solution_primary direct
_atom_sites_solution_secondary difmap
_audit_creation_method SHELXL-97
_cell_angle_alpha 93.980(5)
_cell_angle_beta 94.152(5)
_cell_angle_gamma 112.341(5)
_cell_formula_units_Z 2
_cell_length_a 8.235(3)
_cell_length_b 9.612(3)
_cell_length_c 14.315(5)
_cell_measurement_temperature 163(2)
_cell_volume 1039.5(6)
_computing_structure_refinement 'SHELXL-97 (Sheldrick, 1997)'
_computing_structure_solution 'SHELXS-97 (Sheldrick, 1990)'
_diffrn_ambient_temperature 163(2)
_diffrn_measured_fraction_theta_full 0.973
_diffrn_measured_fraction_theta_max 0.973
_diffrn_radiation_monochromator graphite
_diffrn_radiation_source 'fine-focus sealed tube'
_diffrn_radiation_type MoK\a
_diffrn_radiation_wavelength 0.71073
_diffrn_reflns_av_R_equivalents 0.0202
_diffrn_reflns_av_sigmaI/netI 0.0168
_diffrn_reflns_limit_h_max 10
_diffrn_reflns_limit_h_min -9
_diffrn_reflns_limit_k_max 11
_diffrn_reflns_limit_k_min -11
_diffrn_reflns_limit_l_max 17
_diffrn_reflns_limit_l_min -17
_diffrn_reflns_number 13220
_diffrn_reflns_theta_full 26.50
_diffrn_reflns_theta_max 26.50
_diffrn_reflns_theta_min 2.30
_exptl_absorpt_coefficient_mu 1.267
_exptl_absorpt_correction_T_max 1.0000
_exptl_absorpt_correction_T_min 0.8286
_exptl_absorpt_correction_type multi-scan
_exptl_absorpt_process_details 'Blessing, Acta Cryst. (1995) A51 33-38'
_exptl_crystal_colour Red
_exptl_crystal_density_diffrn 1.743
_exptl_crystal_density_method 'not measured'
_exptl_crystal_description Block
_exptl_crystal_F_000 558
_exptl_crystal_size_max 0.43
_exptl_crystal_size_mid 0.20
_exptl_crystal_size_min 0.14
_refine_diff_density_max 0.748
_refine_diff_density_min -0.545
_refine_diff_density_rms 0.067
_refine_ls_extinction_method none
_refine_ls_goodness_of_fit_ref 1.054
_refine_ls_hydrogen_treatment mixed
_refine_ls_matrix_type full
_refine_ls_number_parameters 321
_refine_ls_number_reflns 4200
_refine_ls_number_restraints 0
_refine_ls_restrained_S_all 1.054
_refine_ls_R_factor_all 0.0348
_refine_ls_R_factor_gt 0.0315
_refine_ls_shift/su_max 0.001
_refine_ls_shift/su_mean 0.000
_refine_ls_structure_factor_coef Fsqd
_refine_ls_weighting_details 'calc w=1/[\s^2^(Fo^2^)+(0.0447P)^2^+1.1265P] where P=(Fo^2^+2Fc^2^)/3'
_refine_ls_weighting_scheme calc
_refine_ls_wR_factor_gt 0.0856
_refine_ls_wR_factor_ref 0.0875
_reflns_number_gt 3826
_reflns_number_total 4200
_reflns_threshold_expression >2sigma(I)
_cod_data_source_file b111556a.txt
_cod_data_source_block compound8
_cod_depositor_comments
;
The following automatic conversions were performed:
'_symmetry_cell_setting' value 'Triclinic' changed to 'triclinic'
according to '/home/saulius/struct/CIF-dictionaries/cif_core.dic'
dictionary named 'cif_core.dic' version 2.4.1 from 2010-06-29.

Automatic conversion script
Id: cif_fix_enum 1527 2010-12-29 10:47:43Z saulius 
;
_cod_original_sg_symbol_H-M P-1
_cod_database_code 7011441

loop_
_symmetry_equiv_pos_as_xyz
'x, y, z'
'-x, -y, -z'

loop_
_atom_site_label
_atom_site_type_symbol
_atom_site_fract_x
_atom_site_fract_y
_atom_site_fract_z
_atom_site_U_iso_or_equiv
_atom_site_adp_type
_atom_site_occupancy
_atom_site_symmetry_multiplicity
_atom_site_calc_flag
_atom_site_refinement_flags
_atom_site_disorder_assembly
_atom_site_disorder_group
Co1 Co 0.40727(4) 0.21354(3) 0.29504(2) 0.01911(10) Uani 1 1 d . . .
Cl1 Cl 0.63543(7) 0.15482(7) 0.34806(4) 0.02689(14) Uani 1 1 d . . .
Cl2 Cl 0.76350(8) 0.36512(7) 0.64142(4) 0.02952(14) Uani 1 1 d . . .
N3 N 0.2098(2) 0.2531(2) 0.25321(13) 0.0234(4) Uani 1 1 d . . .
N2 N 0.4940(3) 0.2756(2) 0.17544(13) 0.0258(4) Uani 1 1 d . . .
N4 N 0.2886(2) 0.1751(2) 0.40971(13) 0.0204(4) Uani 1 1 d . . .
N5 N 0.5483(2) 0.4223(2) 0.34831(13) 0.0231(4) Uani 1 1 d . . .
H5A' H 0.4744 0.4682 0.3669 0.028 Uiso 1 1 calc R . .
H5B' H 0.6200 0.4220 0.4006 0.028 Uiso 1 1 calc R . .
N1 N 0.2969(3) 0.0067(2) 0.23144(14) 0.0281(4) Uani 1 1 d . . .
H1B' H 0.3400 -0.0554 0.2618 0.034 Uiso 1 1 calc R . .
H1A' H 0.1768 -0.0293 0.2342 0.034 Uiso 1 1 calc R . .
O11 O 0.6766(3) 0.4209(2) 0.57025(14) 0.0371(4) Uani 1 1 d . . .
O14 O 0.7303(3) 0.2085(2) 0.61553(13) 0.0357(4) Uani 1 1 d . . .
C3 C 0.3732(3) 0.3392(3) 0.12328(18) 0.0326(6) Uani 1 1 d . . .
H3A H 0.4238 0.4509 0.1357 0.039 Uiso 1 1 calc R . .
H3B H 0.3668 0.3127 0.0547 0.039 Uiso 1 1 calc R . .
C6 C 0.1419(3) 0.2095(2) 0.40427(16) 0.0218(4) Uani 1 1 d . . .
C8 C 0.1073(3) 0.1758(3) 0.56581(16) 0.0256(5) Uani 1 1 d . . .
H8A H 0.0464 0.1766 0.6196 0.031 Uiso 1 1 calc R . .
C4 C 0.1897(3) 0.2780(3) 0.15357(17) 0.0309(5) Uani 1 1 d . . .
H4A H 0.1330 0.3513 0.1460 0.037 Uiso 1 1 calc R . .
H4B H 0.1159 0.1818 0.1152 0.037 Uiso 1 1 calc R . .
C5 C 0.0980(3) 0.2462(3) 0.31091(17) 0.0244(5) Uani 1 1 d . . .
H5A H -0.0062 0.2634 0.2947 0.029 Uiso 1 1 calc R . .
C7 C 0.0486(3) 0.2109(2) 0.48028(17) 0.0250(5) Uani 1 1 d . . .
H7A H -0.0530 0.2352 0.4745 0.030 Uiso 1 1 calc R . .
C12 C 0.6593(3) 0.5102(3) 0.27747(17) 0.0286(5) Uani 1 1 d . . .
H12A H 0.7789 0.5739 0.3082 0.034 Uiso 1 1 calc R . .
H12B H 0.6057 0.5772 0.2510 0.034 Uiso 1 1 calc R . .
C10 C 0.3427(3) 0.1396(2) 0.49210(16) 0.0228(4) Uani 1 1 d . . .
H10A H 0.4433 0.1137 0.4963 0.027 Uiso 1 1 calc R . .
C11 C 0.6718(3) 0.4002(3) 0.19893(17) 0.0288(5) Uani 1 1 d . . .
H11A H 0.7100 0.4533 0.1427 0.035 Uiso 1 1 calc R . .
H11B H 0.7595 0.3583 0.2198 0.035 Uiso 1 1 calc R . .
C9 C 0.2543(3) 0.1398(3) 0.57169(16) 0.0252(5) Uani 1 1 d . . .
H9A H 0.2953 0.1152 0.6296 0.030 Uiso 1 1 calc R . .
O13 O 0.9484(3) 0.4520(3) 0.6496(3) 0.0777(9) Uani 1 1 d . . .
C2 C 0.5018(4) 0.1390(3) 0.12193(18) 0.0366(6) Uani 1 1 d . . .
H2A H 0.6058 0.1206 0.1478 0.044 Uiso 1 1 calc R . .
H2B H 0.5132 0.1556 0.0548 0.044 Uiso 1 1 calc R . .
O12 O 0.6949(4) 0.3824(3) 0.72834(16) 0.0663(7) Uani 1 1 d . . .
C1 C 0.3345(4) 0.0039(3) 0.13064(18) 0.0386(6) Uani 1 1 d . . .
H1A H 0.2349 0.0086 0.0897 0.046 Uiso 1 1 calc R . .
H1B H 0.3494 -0.0908 0.1108 0.046 Uiso 1 1 calc R . .
Cl3 Cl 0.79423(9) -0.13509(8) 1.13867(4) 0.03826(16) Uani 1 1 d . . .
O1A O 0.6071(9) -0.1846(13) 1.1722(17) 0.058(4) Uani 0.44(4) 1 d P . .
O1B O 0.6298(17) -0.238(2) 1.1259(14) 0.094(7) Uani 0.56(4) 1 d P . .
O4A O 0.9185(16) -0.195(2) 1.1974(11) 0.065(7) Uani 0.189(10) 1 d P . .
O4B O 0.9008(4) -0.0799(4) 1.22614(17) 0.0508(13) Uani 0.811(10) 1 d P . .
O2A O 0.9001(10) -0.1223(16) 1.0599(5) 0.103(6) Uani 0.371(11) 1 d P . .
O2B O 0.8216(10) -0.2562(7) 1.0989(4) 0.102(3) Uani 0.629(11) 1 d P . .
O3A O 0.806(3) -0.014(2) 1.189(2) 0.172(19) Uani 0.220(11) 1 d P . .
O3B O 0.8051(5) -0.0156(5) 1.0841(3) 0.088(2) Uani 0.780(11) 1 d P . .
O21A O 0.0676(6) 0.5660(6) 1.0293(3) 0.0831(19) Uani 0.615(6) 1 d P . .
H20 H 0.1078 0.6767 0.9894 0.125 Uiso 1 1 d R . .
O21B O 0.2579(8) 0.5947(6) 1.0402(4) 0.0459(17) Uani 0.385(6) 1 d P . .

loop_
_atom_site_aniso_label
_atom_site_aniso_U_11
_atom_site_aniso_U_22
_atom_site_aniso_U_33
_atom_site_aniso_U_23
_atom_site_aniso_U_13
_atom_site_aniso_U_12
Co1 0.01933(16) 0.02032(16) 0.01866(16) 0.00225(11) 0.00002(11) 0.00909(12)
Cl1 0.0247(3) 0.0315(3) 0.0302(3) 0.0035(2) 0.0015(2) 0.0176(2)
Cl2 0.0256(3) 0.0270(3) 0.0373(3) -0.0014(2) -0.0011(2) 0.0133(2)
N3 0.0224(9) 0.0222(9) 0.0242(9) 0.0059(7) -0.0024(7) 0.0075(8)
N2 0.0279(10) 0.0270(10) 0.0220(9) 0.0022(8) 0.0028(8) 0.0100(8)
N4 0.0203(9) 0.0188(9) 0.0223(9) 0.0021(7) -0.0001(7) 0.0082(7)
N5 0.0209(9) 0.0246(10) 0.0246(9) -0.0001(8) 0.0001(7) 0.0104(8)
N1 0.0311(11) 0.0245(10) 0.0268(10) 0.0024(8) -0.0007(8) 0.0093(8)
O11 0.0450(11) 0.0306(9) 0.0416(10) 0.0059(8) 0.0007(9) 0.0214(9)
O14 0.0422(11) 0.0252(9) 0.0425(10) 0.0044(8) 0.0013(8) 0.0165(8)
C3 0.0328(13) 0.0366(14) 0.0259(12) 0.0123(10) -0.0012(10) 0.0100(11)
C6 0.0175(10) 0.0184(10) 0.0282(11) 0.0032(8) 0.0001(8) 0.0057(8)
C8 0.0265(11) 0.0201(11) 0.0265(11) 0.0006(9) 0.0061(9) 0.0048(9)
C4 0.0282(12) 0.0374(14) 0.0254(12) 0.0108(10) -0.0045(10) 0.0108(11)
C5 0.0192(10) 0.0229(11) 0.0313(12) 0.0054(9) -0.0030(9) 0.0088(9)
C7 0.0193(11) 0.0215(11) 0.0337(12) 0.0021(9) 0.0036(9) 0.0072(9)
C12 0.0239(11) 0.0253(12) 0.0338(13) 0.0031(10) 0.0049(10) 0.0062(9)
C10 0.0233(11) 0.0221(11) 0.0235(11) 0.0028(9) -0.0004(9) 0.0099(9)
C11 0.0241(12) 0.0312(13) 0.0305(12) 0.0051(10) 0.0073(10) 0.0089(10)
C9 0.0296(12) 0.0224(11) 0.0218(11) 0.0029(9) 0.0002(9) 0.0083(9)
O13 0.0248(11) 0.0405(13) 0.159(3) -0.0057(15) -0.0135(14) 0.0101(10)
C2 0.0473(16) 0.0354(14) 0.0259(12) -0.0024(10) 0.0106(11) 0.0143(12)
O12 0.105(2) 0.0845(19) 0.0347(12) 0.0047(12) 0.0146(13) 0.0633(17)
C1 0.0516(17) 0.0315(14) 0.0263(13) -0.0042(10) 0.0025(12) 0.0105(12)
Cl3 0.0411(4) 0.0380(4) 0.0285(3) 0.0033(3) -0.0068(3) 0.0093(3)
O1A 0.029(3) 0.072(5) 0.063(9) 0.023(5) -0.001(3) 0.009(3)
O1B 0.050(4) 0.114(9) 0.064(7) 0.047(8) -0.018(5) -0.030(5)
O4A 0.037(7) 0.094(15) 0.071(10) 0.056(10) 0.005(6) 0.025(7)
O4B 0.0397(16) 0.074(3) 0.0256(13) 0.0043(13) -0.0046(11) 0.0096(15)
O2A 0.045(4) 0.179(13) 0.024(3) -0.016(5) 0.010(3) -0.021(5)
O2B 0.165(7) 0.098(5) 0.069(4) -0.031(3) -0.023(4) 0.095(5)
O3A 0.084(13) 0.113(16) 0.28(4) -0.14(2) 0.030(17) 0.019(11)
O3B 0.074(3) 0.090(3) 0.085(4) 0.063(3) -0.005(2) 0.009(2)
O21A 0.077(3) 0.120(5) 0.088(4) 0.066(3) 0.030(3) 0.065(3)
O21B 0.054(4) 0.050(3) 0.041(3) 0.011(2) 0.003(2) 0.029(3)

loop_
_atom_type_symbol
_atom_type_description
_atom_type_scat_dispersion_real
_atom_type_scat_dispersion_imag
_atom_type_scat_source
C C 0.0033 0.0016 'International Tables Vol C Tables 4.2.6.8 and 6.1.1.4'
H H 0.0000 0.0000 'International Tables Vol C Tables 4.2.6.8 and 6.1.1.4'
N N 0.0061 0.0033 'International Tables Vol C Tables 4.2.6.8 and 6.1.1.4'
O O 0.0106 0.0060 'International Tables Vol C Tables 4.2.6.8 and 6.1.1.4'
Cl Cl 0.1484 0.1585 'International Tables Vol C Tables 4.2.6.8 and 6.1.1.4'
Co Co 0.3494 0.9721 'International Tables Vol C Tables 4.2.6.8 and 6.1.1.4'

loop_
_geom_angle_atom_site_label_1
_geom_angle_atom_site_label_2
_geom_angle_atom_site_label_3
_geom_angle
_geom_angle_site_symmetry_1
_geom_angle_site_symmetry_3
_geom_angle_publ_flag
N3 Co1 N2 85.97(9) . . ?
N3 Co1 N4 82.63(8) . . ?
N2 Co1 N4 167.85(8) . . ?
N3 Co1 N5 94.76(8) . . ?
N2 Co1 N5 86.63(8) . . ?
N4 Co1 N5 90.14(8) . . ?
N3 Co1 N1 90.57(9) . . ?
N2 Co1 N1 86.93(9) . . ?
N4 Co1 N1 97.34(8) . . ?
N5 Co1 N1 171.33(8) . . ?
N3 Co1 Cl1 177.04(6) . . ?
N2 Co1 Cl1 96.18(6) . . ?
N4 Co1 Cl1 95.37(6) . . ?
N5 Co1 Cl1 87.41(6) . . ?
N1 Co1 Cl1 87.51(7) . . ?
O13 Cl2 O12 110.14(19) . . ?
O13 Cl2 O14 109.43(13) . . ?
O12 Cl2 O14 110.48(14) . . ?
O13 Cl2 O11 108.99(16) . . ?
O12 Cl2 O11 107.58(13) . . ?
O14 Cl2 O11 110.19(11) . . ?
C5 N3 C4 125.0(2) . . ?
C5 N3 Co1 117.66(16) . . ?
C4 N3 Co1 117.16(15) . . ?
C11 N2 C2 112.6(2) . . ?
C11 N2 C3 108.17(19) . . ?
C2 N2 C3 112.9(2) . . ?
C11 N2 Co1 106.37(14) . . ?
C2 N2 Co1 106.70(15) . . ?
C3 N2 Co1 109.86(15) . . ?
C10 N4 C6 118.61(19) . . ?
C10 N4 Co1 129.29(15) . . ?
C6 N4 Co1 111.54(14) . . ?
C12 N5 Co1 110.82(14) . . ?
C1 N1 Co1 110.56(15) . . ?
C4 C3 N2 111.61(19) . . ?
N4 C6 C7 122.7(2) . . ?
N4 C6 C5 112.93(19) . . ?
C7 C6 C5 124.4(2) . . ?
C9 C8 C7 119.5(2) . . ?
N3 C4 C3 106.40(19) . . ?
N3 C5 C6 114.7(2) . . ?
C6 C7 C8 118.2(2) . . ?
N5 C12 C11 109.16(19) . . ?
N4 C10 C9 121.4(2) . . ?
N2 C11 C12 108.35(19) . . ?
C8 C9 C10 119.6(2) . . ?
N2 C2 C1 108.8(2) . . ?
N1 C1 C2 108.3(2) . . ?
O3A Cl3 O1B 111.8(17) . . ?
O3A Cl3 O2B 165.3(13) . . ?
O1B Cl3 O2B 79.7(16) . . ?
O3A Cl3 O3B 67.2(17) . . ?
O1B Cl3 O3B 108.6(6) . . ?
O2B Cl3 O3B 119.0(4) . . ?
O3A Cl3 O4B 56.4(16) . . ?
O1B Cl3 O4B 126.2(7) . . ?
O2B Cl3 O4B 109.7(3) . . ?
O3B Cl3 O4B 111.1(3) . . ?
O3A Cl3 O2A 119.5(15) . . ?
O1B Cl3 O2A 117.0(13) . . ?
O2B Cl3 O2A 58.5(6) . . ?
O3B Cl3 O2A 65.1(7) . . ?
O4B Cl3 O2A 112.0(3) . . ?
O3A Cl3 O1A 78.4(11) . . ?
O1B Cl3 O1A 34.5(8) . . ?
O2B Cl3 O1A 111.0(7) . . ?
O3B Cl3 O1A 103.8(4) . . ?
O4B Cl3 O1A 100.5(9) . . ?
O2A Cl3 O1A 147.5(9) . . ?
O3A Cl3 O4A 104.1(19) . . ?
O1B Cl3 O4A 110.7(9) . . ?
O2B Cl3 O4A 62.2(8) . . ?
O3B Cl3 O4A 140.0(5) . . ?
O4B Cl3 O4A 47.7(8) . . ?
O2A Cl3 O4A 90.1(8) . . ?
O1A Cl3 O4A 112.8(7) . . ?
O1B O1A Cl3 58.6(7) . . ?
O1B O1A O3A 102.0(11) . . ?
Cl3 O1A O3A 44.5(5) . . ?
O1A O1B Cl3 86.9(13) . . ?
O1A O1B O2B 132.2(9) . . ?
Cl3 O1B O2B 51.1(8) . . ?
O4B O4A O2B 111.3(9) . . ?
O4B O4A Cl3 59.4(6) . . ?
O2B O4A Cl3 52.1(4) . . ?
O4A O4B O3A 129.9(11) . . ?
O4A O4B Cl3 72.8(6) . . ?
O3A O4B Cl3 57.0(8) . . ?
O2B O2A Cl3 57.3(3) . . ?
O2B O2A O3B 109.6(5) . . ?
Cl3 O2A O3B 56.0(4) . . ?
Cl3 O2B O2A 64.2(5) . . ?
Cl3 O2B O4A 65.8(8) . . ?
O2A O2B O4A 95.1(7) . . ?
Cl3 O2B O1B 49.3(8) . . ?
O2A O2B O1B 99.3(7) . . ?
O4A O2B O1B 94.5(9) . . ?
O4B O3A Cl3 66.6(11) . . ?
O4B O3A O3B 113.3(11) . . ?
Cl3 O3A O3B 60.0(10) . . ?
O4B O3A O1A 93.6(16) . . ?
Cl3 O3A O1A 57.1(9) . . ?
O3B O3A O1A 89.1(13) . . ?
Cl3 O3B O3A 52.7(9) . . ?
Cl3 O3B O2A 58.9(4) . . ?
O3A O3B O2A 102.8(10) . . ?
O21B O21A O21A 123.7(6) . 2_567 ?

loop_
_geom_bond_atom_site_label_1
_geom_bond_atom_site_label_2
_geom_bond_distance
_geom_bond_site_symmetry_2
_geom_bond_publ_flag
Co1 N3 1.8734(19) . ?
Co1 N2 1.947(2) . ?
Co1 N4 1.9563(19) . ?
Co1 N5 1.961(2) . ?
Co1 N1 1.966(2) . ?
Co1 Cl1 2.2547(9) . ?
Cl2 O13 1.422(2) . ?
Cl2 O12 1.428(2) . ?
Cl2 O14 1.4399(19) . ?
Cl2 O11 1.4491(19) . ?
N3 C5 1.267(3) . ?
N3 C4 1.470(3) . ?
N2 C11 1.494(3) . ?
N2 C2 1.499(3) . ?
N2 C3 1.529(3) . ?
N4 C10 1.342(3) . ?
N4 C6 1.367(3) . ?
N5 C12 1.498(3) . ?
N1 C1 1.498(3) . ?
C3 C4 1.507(4) . ?
C6 C7 1.379(3) . ?
C6 C5 1.461(3) . ?
C8 C9 1.379(3) . ?
C8 C7 1.394(3) . ?
C12 C11 1.525(3) . ?
C10 C9 1.396(3) . ?
C2 C1 1.513(4) . ?
Cl3 O3A 1.297(13) . ?
Cl3 O1B 1.328(6) . ?
Cl3 O2B 1.363(4) . ?
Cl3 O3B 1.412(3) . ?
Cl3 O4B 1.419(3) . ?
Cl3 O2A 1.458(7) . ?
Cl3 O1A 1.553(11) . ?
Cl3 O4A 1.575(12) . ?
O1A O1B 0.881(14) . ?
O1A O3A 1.81(2) . ?
O1B O2B 1.72(3) . ?
O4A O4B 1.22(2) . ?
O4A O2B 1.527(17) . ?
O4B O3A 1.29(3) . ?
O2A O2B 1.380(12) . ?
O2A O3B 1.544(15) . ?
O3A O3B 1.50(3) . ?
O21A O21B 1.478(7) . ?
O21A O21A 1.481(11) 2_567 ?

loop_
_geom_torsion_atom_site_label_1
_geom_torsion_atom_site_label_2
_geom_torsion_atom_site_label_3
_geom_torsion_atom_site_label_4
_geom_torsion
_geom_torsion_site_symmetry_1
_geom_torsion_site_symmetry_2
_geom_torsion_site_symmetry_3
_geom_torsion_site_symmetry_4
_geom_torsion_publ_flag
N2 Co1 N3 C5 -173.04(19) . . . . ?
N4 Co1 N3 C5 2.76(18) . . . . ?
N5 Co1 N3 C5 -86.77(18) . . . . ?
N1 Co1 N3 C5 100.08(18) . . . . ?
Cl1 Co1 N3 C5 50.3(13) . . . . ?
N2 Co1 N3 C4 11.71(17) . . . . ?
N4 Co1 N3 C4 -172.49(18) . . . . ?
N5 Co1 N3 C4 97.98(17) . . . . ?
N1 Co1 N3 C4 -75.17(17) . . . . ?
Cl1 Co1 N3 C4 -125.0(12) . . . . ?
N3 Co1 N2 C11 124.32(16) . . . . ?
N4 Co1 N2 C11 104.1(4) . . . . ?
N5 Co1 N2 C11 29.31(15) . . . . ?
N1 Co1 N2 C11 -144.89(16) . . . . ?
Cl1 Co1 N2 C11 -57.72(15) . . . . ?
N3 Co1 N2 C2 -115.29(17) . . . . ?
N4 Co1 N2 C2 -135.5(4) . . . . ?
N5 Co1 N2 C2 149.70(17) . . . . ?
N1 Co1 N2 C2 -24.50(17) . . . . ?
Cl1 Co1 N2 C2 62.67(16) . . . . ?
N3 Co1 N2 C3 7.47(16) . . . . ?
N4 Co1 N2 C3 -12.8(5) . . . . ?
N5 Co1 N2 C3 -87.54(16) . . . . ?
N1 Co1 N2 C3 98.26(16) . . . . ?
Cl1 Co1 N2 C3 -174.57(14) . . . . ?
N3 Co1 N4 C10 -177.0(2) . . . . ?
N2 Co1 N4 C10 -156.6(3) . . . . ?
N5 Co1 N4 C10 -82.2(2) . . . . ?
N1 Co1 N4 C10 93.4(2) . . . . ?
Cl1 Co1 N4 C10 5.20(19) . . . . ?
N3 Co1 N4 C6 -5.83(15) . . . . ?
N2 Co1 N4 C6 14.5(5) . . . . ?
N5 Co1 N4 C6 88.94(16) . . . . ?
N1 Co1 N4 C6 -95.46(16) . . . . ?
Cl1 Co1 N4 C6 176.36(14) . . . . ?
N3 Co1 N5 C12 -92.29(16) . . . . ?
N2 Co1 N5 C12 -6.62(15) . . . . ?
N4 Co1 N5 C12 -174.90(15) . . . . ?
N1 Co1 N5 C12 35.5(6) . . . . ?
Cl1 Co1 N5 C12 89.73(15) . . . . ?
N3 Co1 N1 C1 86.05(18) . . . . ?
N2 Co1 N1 C1 0.12(18) . . . . ?
N4 Co1 N1 C1 168.70(17) . . . . ?
N5 Co1 N1 C1 -41.9(6) . . . . ?
Cl1 Co1 N1 C1 -96.21(17) . . . . ?
C11 N2 C3 C4 -140.3(2) . . . . ?
C2 N2 C3 C4 94.5(3) . . . . ?
Co1 N2 C3 C4 -24.5(2) . . . . ?
C10 N4 C6 C7 0.8(3) . . . . ?
Co1 N4 C6 C7 -171.39(17) . . . . ?
C10 N4 C6 C5 179.89(19) . . . . ?
Co1 N4 C6 C5 7.7(2) . . . . ?
C5 N3 C4 C3 157.9(2) . . . . ?
Co1 N3 C4 C3 -27.3(3) . . . . ?
N2 C3 C4 N3 32.1(3) . . . . ?
C4 N3 C5 C6 175.7(2) . . . . ?
Co1 N3 C5 C6 0.9(3) . . . . ?
N4 C6 C5 N3 -5.8(3) . . . . ?
C7 C6 C5 N3 173.2(2) . . . . ?
N4 C6 C7 C8 0.0(3) . . . . ?
C5 C6 C7 C8 -179.0(2) . . . . ?
C9 C8 C7 C6 -0.5(3) . . . . ?
Co1 N5 C12 C11 -17.5(2) . . . . ?
C6 N4 C10 C9 -1.1(3) . . . . ?
Co1 N4 C10 C9 169.51(16) . . . . ?
C2 N2 C11 C12 -162.3(2) . . . . ?
C3 N2 C11 C12 72.2(2) . . . . ?
Co1 N2 C11 C12 -45.8(2) . . . . ?
N5 C12 C11 N2 41.4(3) . . . . ?
C7 C8 C9 C10 0.2(3) . . . . ?
N4 C10 C9 C8 0.6(3) . . . . ?
C11 N2 C2 C1 160.5(2) . . . . ?
C3 N2 C2 C1 -76.6(3) . . . . ?
Co1 N2 C2 C1 44.2(2) . . . . ?
Co1 N1 C1 C2 24.3(3) . . . . ?
N2 C2 C1 N1 -44.8(3) . . . . ?
O3A Cl3 O1A O1B 166(2) . . . . ?
O2B Cl3 O1A O1B -26.1(17) . . . . ?
O3B Cl3 O1A O1B 102.9(13) . . . . ?
O4B Cl3 O1A O1B -142.1(15) . . . . ?
O2A Cl3 O1A O1B 37.8(19) . . . . ?
O4A Cl3 O1A O1B -93.7(19) . . . . ?
O1B Cl3 O1A O3A -166(2) . . . . ?
O2B Cl3 O1A O3A 168.2(18) . . . . ?
O3B Cl3 O1A O3A -62.8(18) . . . . ?
O4B Cl3 O1A O3A 52.2(18) . . . . ?
O2A Cl3 O1A O3A -128(2) . . . . ?
O4A Cl3 O1A O3A 101(2) . . . . ?
O3A O1A O1B Cl3 10.2(17) . . . . ?
Cl3 O1A O1B O2B 26.0(12) . . . . ?
O3A O1A O1B O2B 36(3) . . . . ?
O3A Cl3 O1B O1A -15(2) . . . . ?
O2B Cl3 O1B O1A 155.3(15) . . . . ?
O3B Cl3 O1B O1A -87.4(11) . . . . ?
O4B Cl3 O1B O1A 48(2) . . . . ?
O2A Cl3 O1B O1A -158.3(12) . . . . ?
O4A Cl3 O1B O1A 100(2) . . . . ?
O3A Cl3 O1B O2B -170(2) . . . . ?
O3B Cl3 O1B O2B 117.3(6) . . . . ?
O4B Cl3 O1B O2B -106.9(11) . . . . ?
O2A Cl3 O1B O2B 46.4(8) . . . . ?
O1A Cl3 O1B O2B -155.3(15) . . . . ?
O4A Cl3 O1B O2B -54.8(10) . . . . ?
O3A Cl3 O4A O4B -0.3(13) . . . . ?
O1B Cl3 O4A O4B -120.6(15) . . . . ?
O2B Cl3 O4A O4B 174.0(8) . . . . ?
O3B Cl3 O4A O4B 71.0(12) . . . . ?
O2A Cl3 O4A O4B 120.3(6) . . . . ?
O1A Cl3 O4A O4B -83.4(10) . . . . ?
O3A Cl3 O4A O2B -174.3(13) . . . . ?
O1B Cl3 O4A O2B 65.4(16) . . . . ?
O3B Cl3 O4A O2B -103.0(11) . . . . ?
O4B Cl3 O4A O2B -174.0(8) . . . . ?
O2A Cl3 O4A O2B -53.7(5) . . . . ?
O1A Cl3 O4A O2B 102.6(10) . . . . ?
O2B O4A O4B O3A 6(2) . . . . ?
Cl3 O4A O4B O3A 0.4(17) . . . . ?
O2B O4A O4B Cl3 5.1(7) . . . . ?
O3A Cl3 O4B O4A 179.6(15) . . . . ?
O1B Cl3 O4B O4A 85.8(18) . . . . ?
O2B Cl3 O4B O4A -5.7(7) . . . . ?
O3B Cl3 O4B O4A -139.3(7) . . . . ?
O2A Cl3 O4B O4A -68.7(9) . . . . ?
O1A Cl3 O4B O4A 111.3(7) . . . . ?
O1B Cl3 O4B O3A -94(2) . . . . ?
O2B Cl3 O4B O3A 174.7(15) . . . . ?
O3B Cl3 O4B O3A 41.1(14) . . . . ?
O2A Cl3 O4B O3A 111.7(16) . . . . ?
O1A Cl3 O4B O3A -68.3(15) . . . . ?
O4A Cl3 O4B O3A -179.6(16) . . . . ?
O3A Cl3 O2A O2B 163.1(17) . . . . ?
O1B Cl3 O2A O2B -56.7(12) . . . . ?
O3B Cl3 O2A O2B -155.8(5) . . . . ?
O4B Cl3 O2A O2B 100.3(4) . . . . ?
O1A Cl3 O2A O2B -79.7(14) . . . . ?
O4A Cl3 O2A O2B 56.7(8) . . . . ?
O3A Cl3 O2A O3B -41.1(17) . . . . ?
O1B Cl3 O2A O3B 99.1(11) . . . . ?
O2B Cl3 O2A O3B 155.8(5) . . . . ?
O4B Cl3 O2A O3B -103.9(4) . . . . ?
O1A Cl3 O2A O3B 76.2(13) . . . . ?
O4A Cl3 O2A O3B -147.5(8) . . . . ?
O3A Cl3 O2B O2A -87(6) . . . . ?
O1B Cl3 O2B O2A 130.8(6) . . . . ?
O3B Cl3 O2B O2A 25.1(6) . . . . ?
O4B Cl3 O2B O2A -104.3(4) . . . . ?
O1A Cl3 O2B O2A 145.5(9) . . . . ?
O4A Cl3 O2B O2A -109.0(7) . . . . ?
O3A Cl3 O2B O4A 22(6) . . . . ?
O1B Cl3 O2B O4A -120.1(7) . . . . ?
O3B Cl3 O2B O4A 134.2(6) . . . . ?
O4B Cl3 O2B O4A 4.8(6) . . . . ?
O2A Cl3 O2B O4A 109.0(7) . . . . ?
O1A Cl3 O2B O4A -105.4(9) . . . . ?
O3A Cl3 O2B O1B 143(6) . . . . ?
O3B Cl3 O2B O1B -105.7(5) . . . . ?
O4B Cl3 O2B O1B 124.9(4) . . . . ?
O2A Cl3 O2B O1B -130.8(6) . . . . ?
O1A Cl3 O2B O1B 14.7(6) . . . . ?
O4A Cl3 O2B O1B 120.1(7) . . . . ?
O3B O2A O2B Cl3 -21.1(4) . . . . ?
Cl3 O2A O2B O4A -59.9(7) . . . . ?
O3B O2A O2B O4A -81.1(9) . . . . ?
Cl3 O2A O2B O1B 35.5(7) . . . . ?
O3B O2A O2B O1B 14.4(8) . . . . ?
O4B O4A O2B Cl3 -5.6(7) . . . . ?
O4B O4A O2B O2A 53.1(11) . . . . ?
Cl3 O4A O2B O2A 58.7(6) . . . . ?
O4B O4A O2B O1B -46.7(10) . . . . ?
Cl3 O4A O2B O1B -41.1(6) . . . . ?
O1A O1B O2B Cl3 -34(2) . . . . ?
O1A O1B O2B O2A -78(2) . . . . ?
Cl3 O1B O2B O2A -43.7(5) . . . . ?
O1A O1B O2B O4A 18(2) . . . . ?
Cl3 O1B O2B O4A 52.3(7) . . . . ?
O4A O4B O3A Cl3 -0.5(19) . . . . ?
O4A O4B O3A O3B -39(2) . . . . ?
Cl3 O4B O3A O3B -38.8(7) . . . . ?
O4A O4B O3A O1A 51(2) . . . . ?
Cl3 O4B O3A O1A 51.7(9) . . . . ?
O1B Cl3 O3A O4B 119.8(6) . . . . ?
O2B Cl3 O3A O4B -20(7) . . . . ?
O3B Cl3 O3A O4B -138.3(10) . . . . ?
O2A Cl3 O3A O4B -98.0(16) . . . . ?
O1A Cl3 O3A O4B 111.1(13) . . . . ?
O4A Cl3 O3A O4B 0.3(12) . . . . ?
O1B Cl3 O3A O3B -101.8(8) . . . . ?
O2B Cl3 O3A O3B 118(6) . . . . ?
O4B Cl3 O3A O3B 138.3(10) . . . . ?
O2A Cl3 O3A O3B 40.3(13) . . . . ?
O1A Cl3 O3A O3B -110.5(9) . . . . ?
O4A Cl3 O3A O3B 138.6(7) . . . . ?
O1B Cl3 O3A O1A 8.7(13) . . . . ?
O2B Cl3 O3A O1A -131(6) . . . . ?
O3B Cl3 O3A O1A 110.5(9) . . . . ?
O4B Cl3 O3A O1A -111.1(13) . . . . ?
O2A Cl3 O3A O1A 150.8(9) . . . . ?
O4A Cl3 O3A O1A -110.8(8) . . . . ?
O1B O1A O3A O4B -72(2) . . . . ?
Cl3 O1A O3A O4B -59.1(7) . . . . ?
O1B O1A O3A Cl3 -12(2) . . . . ?
O1B O1A O3A O3B 42(2) . . . . ?
Cl3 O1A O3A O3B 54.2(7) . . . . ?
O1B Cl3 O3B O3A 106.5(18) . . . . ?
O2B Cl3 O3B O3A -165.2(10) . . . . ?
O4B Cl3 O3B O3A -36.4(10) . . . . ?
O2A Cl3 O3B O3A -141.6(10) . . . . ?
O1A Cl3 O3B O3A 70.8(13) . . . . ?
O4A Cl3 O3B O3A -85.0(17) . . . . ?
O3A Cl3 O3B O2A 141.6(10) . . . . ?
O1B Cl3 O3B O2A -111.9(16) . . . . ?
O2B Cl3 O3B O2A -23.5(5) . . . . ?
O4B Cl3 O3B O2A 105.3(4) . . . . ?
O1A Cl3 O3B O2A -147.5(9) . . . . ?
O4A Cl3 O3B O2A 56.7(13) . . . . ?
O4B O3A O3B Cl3 41.6(11) . . . . ?
O1A O3A O3B Cl3 -51.8(7) . . . . ?
O4B O3A O3B O2A 8.6(15) . . . . ?
Cl3 O3A O3B O2A -33.0(8) . . . . ?
O1A O3A O3B O2A -84.8(9) . . . . ?
O2B O2A O3B Cl3 21.5(4) . . . . ?
O2B O2A O3B O3A 51.9(9) . . . . ?
Cl3 O2A O3B O3A 30.4(8) . . . . ?
